data_4100903
loop_
_publ_author_name
'Kimihisa Yamamoto '

_publ_section_title
;
Supplementary Information of X-ray Crystal Analysis of AM4
;
_journal_name_full 'Journal of the American Chemical Society'
_journal_year 2005
_chemical_formula_moiety 'C54 H40 N4, 3(C6 H5 Cl) '
_chemical_formula_sum 'C72 H55 Cl3 N4'
_chemical_formula_weight 1082.61
_space_group_IT_number 2
_space_group_name_Hall '-P 1'
_space_group_name_H-M_alt 'P -1'
_symmetry_cell_setting triclinic
_symmetry_Int_Tables_number 2
_symmetry_space_group_name_Hall '-P 1'
_symmetry_space_group_name_H-M 'P -1'
_cell_angle_alpha 112.39(4)
_cell_angle_beta 107.69(4)
_cell_angle_gamma 94.44(7)
_cell_formula_units_Z 1
_cell_length_a 10.093(8)
_cell_length_b 11.144(11)
_cell_length_c 14.14(2)
_cell_measurement_temperature 243.1
_cell_volume 1367(3)
_exptl_crystal_density_diffrn 1.315
_cod_original_formula_sum 'C72 H55 Cl3 N4 '
_cod_database_code 4100903

loop_
_symmetry_equiv_pos_site_id
_symmetry_equiv_pos_as_xyz
1 +X,+Y,+Z
2 -X,-Y,-Z

loop_
_atom_site_label
_atom_site_type_symbol
_atom_site_fract_x
_atom_site_fract_y
_atom_site_fract_z
_atom_site_U_iso_or_equiv
_atom_site_adp_type
_atom_site_occupancy
_atom_site_symmetry_multiplicity
_atom_site_calc_flag
_atom_site_refinement_flags
_atom_site_disorder_assembly
_atom_site_disorder_group
Cl(1) Cl 0.2145(6) 0.5126(4) 0.0538(5) 0.223(2) Uani 0.70 1 d P . .
Cl(2) Cl 0.3139(15) 0.3429(15) 0.1895(13) 0.228(7) Uani 0.30 1 d P . .
Cl(3) Cl 0.1952(4) -0.0438(4) 0.6537(3) 0.0769(13) Uani 0.50 1 d P . .
N(4) N 1.3923(4) 0.7791(4) 1.4517(3) 0.0443(13) Uani 1.00 1 d . . .
N(5) N 0.5149(4) 0.1175(4) 0.8885(3) 0.0463(14) Uani 1.00 1 d . . .
C(6) C 1.4228(5) 0.8076(5) 1.3692(4) 0.0377(15) Uani 1.00 1 d . . .
C(7) C 1.4962(5) 0.7296(5) 1.3083(4) 0.0406(16) Uani 1.00 1 d . . .
C(8) C 1.5522(6) 0.6250(5) 1.3307(5) 0.0529(19) Uani 1.00 1 d . . .
C(9) C 1.6181(7) 0.5486(6) 1.2700(6) 0.070(2) Uani 1.00 1 d . . .
C(10) C 1.6308(6) 0.5652(6) 1.1797(5) 0.066(2) Uani 1.00 1 d . . .
C(11) C 1.5809(5) 0.6623(5) 1.1541(4) 0.0522(19) Uani 1.00 1 d . . .
C(12) C 1.5145(5) 0.7512(5) 1.2195(4) 0.0413(16) Uani 1.00 1 d . . .
C(13) C 1.4663(5) 0.8562(5) 1.1988(4) 0.0389(16) Uani 1.00 1 d . . .
C(14) C 1.4002(5) 0.9403(5) 1.2636(4) 0.0383(16) Uani 1.00 1 d . . .
C(15) C 1.3589(5) 1.0534(5) 1.2482(4) 0.0478(18) Uani 1.00 1 d . . .
C(16) C 1.2908(6) 1.1294(6) 1.3086(5) 0.057(2) Uani 1.00 1 d . . .
C(17) C 1.2592(5) 1.0989(5) 1.3897(5) 0.0515(19) Uani 1.00 1 d . . .
C(18) C 1.3004(5) 0.9953(5) 1.4089(4) 0.0432(17) Uani 1.00 1 d . . .
C(19) C 1.3745(5) 0.9130(5) 1.3477(4) 0.0369(15) Uani 1.00 1 d . . .
C(20) C 0.6247(5) 0.1667(4) 0.9926(4) 0.0359(15) Uani 1.00 1 d . . .
C(21) C 0.5928(5) 0.1743(5) 1.0831(4) 0.0385(16) Uani 1.00 1 d . . .
C(22) C 0.6985(5) 0.2251(5) 1.1865(4) 0.0383(16) Uani 1.00 1 d . . .
C(23) C 0.8397(5) 0.2683(5) 1.2035(4) 0.0385(16) Uani 1.00 1 d . . .
C(24) C 0.8713(5) 0.2546(5) 1.1118(5) 0.0475(18) Uani 1.00 1 d . . .
C(25) C 0.7675(5) 0.2062(5) 1.0082(4) 0.0481(18) Uani 1.00 1 d . . .
C(26) C 0.9527(5) 0.3227(5) 1.3172(4) 0.0486(18) Uani 1.00 1 d . . .
C(27) C 1.0655(5) 0.4451(5) 1.3515(4) 0.0388(16) Uani 1.00 1 d . . .
C(28) C 1.1876(5) 0.4805(5) 1.4423(4) 0.0473(17) Uani 1.00 1 d . . .
C(29) C 1.2965(5) 0.5896(5) 1.4777(4) 0.0483(17) Uani 1.00 1 d . . .
C(30) C 1.2853(5) 0.6676(5) 1.4200(4) 0.0386(15) Uani 1.00 1 d . . .
C(31) C 1.1602(5) 0.6345(5) 1.3294(4) 0.0541(19) Uani 1.00 1 d . . .
C(32) C 1.0545(5) 0.5268(5) 1.2985(5) 0.0555(19) Uani 1.00 1 d . . .
C(33) C 0.1697(11) 0.3529(9) 0.0039(11) 0.113(4) Uani 1.00 1 d . . .
C(34) C 0.2263(8) 0.2789(15) 0.0636(8) 0.106(3) Uani 1.00 1 d . . .
C(35) C 0.1712(11) 0.1328(17) 0.0016(13) 0.138(5) Uani 1.00 1 d . . .
C(36) C 0.0967(17) 0.0601(12) -0.1028(10) 0.161(5) Uani 1.00 1 d . . .
C(37) C 0.0458(14) 0.1445(15) -0.1416(13) 0.186(7) Uani 1.00 1 d . . .
C(38) C 0.0727(9) 0.2757(13) -0.1046(8) 0.106(3) Uani 1.00 1 d . . .
C(39) C 0.0962(14) -0.0277(17) 0.5752(11) 0.168(5) Uani 1.00 1 d . . .
C(40) C 0.0999(18) 0.104(2) 0.6003(13) 0.214(8) Uani 1.00 1 d . . .
C(41) C 0.0055(16) 0.1291(14) 0.5272(13) 0.185(6) Uani 1.00 1 d . . .
H(4) H 1.4734 0.7974 1.5151 0.049 Uiso 1.00 1 c R . .
H(5) H 0.4168 0.1138 0.8841 0.056 Uiso 1.00 1 c R . .
H(8) H 1.5429 0.6102 1.3905 0.064 Uiso 1.00 1 c R . .
H(9) H 1.6569 0.4820 1.2884 0.085 Uiso 1.00 1 c R . .
H(10) H 1.6752 0.5079 1.1361 0.074 Uiso 1.00 1 c R . .
H(11) H 1.5890 0.6714 1.0918 0.059 Uiso 1.00 1 c R . .
H(15) H 1.3788 1.0750 1.1944 0.059 Uiso 1.00 1 c R . .
H(16) H 1.2644 1.2045 1.2979 0.070 Uiso 1.00 1 c R . .
H(17) H 1.2087 1.1513 1.4306 0.060 Uiso 1.00 1 c R . .
H(18) H 1.2798 0.9766 1.4638 0.048 Uiso 1.00 1 c R . .
H(21) H 0.4972 0.1445 1.0742 0.047 Uiso 1.00 1 c R . .
H(22) H 0.6731 0.2310 1.2473 0.048 Uiso 1.00 1 c R . .
H(24) H 0.9678 0.2784 1.1199 0.057 Uiso 1.00 1 c R . .
H(25) H 0.7930 0.2001 0.9474 0.060 Uiso 1.00 1 c R . .
H(26B) H 1.0006 0.2539 1.3218 0.057 Uiso 1.00 1 c R . .
H(26A) H 0.9052 0.3445 1.3681 0.057 Uiso 1.00 1 c R . .
H(28) H 1.1985 0.4281 1.4825 0.056 Uiso 1.00 1 c R . .
H(29) H 1.3785 0.6109 1.5411 0.055 Uiso 1.00 1 c R . .
H(31) H 1.1488 0.6873 1.2894 0.065 Uiso 1.00 1 c R . .
H(32) H 0.9697 0.5086 1.2379 0.064 Uiso 1.00 1 c R . .
H(35) H 0.1910 0.0835 0.0442 0.189 Uiso 1.00 1 c R . .
H(36) H 0.0861 -0.0331 -0.1409 0.180 Uiso 1.00 1 c R . .
H(37) H -0.0266 0.1020 -0.2125 0.203 Uiso 1.00 1 c R . .
H(38) H 0.0306 0.3213 -0.1466 0.125 Uiso 1.00 1 c R . .
H(40) H 0.1625 0.1747 0.6667 0.208 Uiso 1.00 1 c R . .
H(41) H -0.0001 0.2181 0.5391 0.188 Uiso 1.00 1 c R . .

loop_
_atom_site_aniso_label
_atom_site_aniso_U_11
_atom_site_aniso_U_22
_atom_site_aniso_U_33
_atom_site_aniso_U_12
_atom_site_aniso_U_13
_atom_site_aniso_U_23
Cl(1) 0.232(5) 0.088(3) 0.278(6) -0.046(3) 0.170(5) -0.038(3)
Cl(2) 0.179(11) 0.218(14) 0.224(16) -0.036(10) 0.109(11) 0.015(12)
Cl(3) 0.072(2) 0.072(2) 0.091(3) 0.005(2) 0.019(2) 0.050(2)
N(4) 0.046(2) 0.041(2) 0.035(2) -0.008(2) 0.008(2) 0.014(2)
N(5) 0.034(2) 0.065(3) 0.041(3) 0.000(2) 0.013(2) 0.025(2)
C(6) 0.034(2) 0.037(3) 0.032(3) -0.007(2) 0.004(2) 0.013(2)
C(7) 0.037(3) 0.038(3) 0.035(3) 0.001(2) 0.008(2) 0.011(2)
C(8) 0.068(4) 0.041(3) 0.052(4) 0.015(3) 0.017(3) 0.024(3)
C(9) 0.091(5) 0.053(4) 0.068(5) 0.029(3) 0.035(4) 0.021(3)
C(10) 0.069(4) 0.049(4) 0.069(5) 0.024(3) 0.030(3) 0.006(3)
C(11) 0.052(3) 0.051(4) 0.044(3) 0.010(3) 0.020(3) 0.010(3)
C(12) 0.040(3) 0.032(3) 0.041(3) 0.000(2) 0.013(2) 0.008(2)
C(13) 0.032(2) 0.043(3) 0.034(3) -0.002(2) 0.009(2) 0.014(2)
C(14) 0.033(2) 0.038(3) 0.037(3) 0.002(2) 0.010(2) 0.012(2)
C(15) 0.050(3) 0.045(3) 0.053(4) 0.014(2) 0.018(3) 0.025(3)
C(16) 0.064(3) 0.047(4) 0.064(4) 0.021(3) 0.021(3) 0.028(3)
C(17) 0.044(3) 0.051(4) 0.053(4) 0.015(2) 0.019(2) 0.015(3)
C(18) 0.042(3) 0.042(3) 0.035(3) -0.002(2) 0.014(2) 0.008(2)
C(19) 0.030(2) 0.037(3) 0.035(3) -0.000(2) 0.008(2) 0.011(2)
C(20) 0.038(2) 0.031(3) 0.043(3) 0.005(2) 0.018(2) 0.017(2)
C(21) 0.034(2) 0.041(3) 0.043(3) 0.004(2) 0.018(2) 0.019(2)
C(22) 0.045(3) 0.036(3) 0.040(3) 0.006(2) 0.021(2) 0.019(2)
C(23) 0.041(3) 0.032(3) 0.043(3) 0.004(2) 0.014(2) 0.017(2)
C(24) 0.032(2) 0.058(3) 0.053(4) 0.000(2) 0.016(2) 0.026(3)
C(25) 0.045(3) 0.056(3) 0.050(4) 0.003(2) 0.027(3) 0.022(3)
C(26) 0.047(3) 0.047(3) 0.047(3) -0.000(2) 0.010(2) 0.024(3)
C(27) 0.040(3) 0.035(3) 0.039(3) 0.003(2) 0.012(2) 0.016(2)
C(28) 0.055(3) 0.044(3) 0.040(3) -0.001(2) 0.010(2) 0.023(2)
C(29) 0.050(3) 0.050(3) 0.037(3) -0.003(2) -0.000(2) 0.025(3)
C(30) 0.041(3) 0.036(3) 0.033(3) 0.003(2) 0.012(2) 0.010(2)
C(31) 0.048(3) 0.054(3) 0.060(4) -0.006(2) 0.000(3) 0.041(3)
C(32) 0.040(3) 0.058(4) 0.061(4) -0.007(2) -0.006(2) 0.040(3)
C(33) 0.111(7) 0.100(7) 0.162(11) 0.015(6) 0.090(7) 0.061(8)
C(34) 0.055(5) 0.179(11) 0.075(6) 0.010(6) 0.023(4) 0.047(7)
C(35) 0.099(7) 0.200(14) 0.172(12) 0.055(8) 0.052(8) 0.131(11)
C(36) 0.281(17) 0.071(7) 0.098(9) -0.020(9) 0.053(10) 0.026(7)
C(37) 0.157(11) 0.122(11) 0.228(18) -0.039(9) 0.135(13) -0.013(12)
C(38) 0.095(6) 0.147(9) 0.071(6) 0.021(6) 0.006(5) 0.061(6)
C(39) 0.127(9) 0.176(12) 0.124(10) -0.078(10) 0.095(8) -0.033(10)
C(40) 0.158(14) 0.24(2) 0.128(14) -0.107(15) 0.097(11) -0.053(14)
C(41) 0.176(13) 0.116(10) 0.178(14) -0.087(11) 0.156(11) -0.073(11)

loop_
_geom_bond_atom_site_label_1
_geom_bond_atom_site_label_2
_geom_bond_distance
_geom_bond_publ_flag
_geom_bond_site_symmetry_1
_geom_bond_site_symmetry_2
Cl(1) C(33) 1.611(11) ? . .
Cl(2) C(34) 1.561(18) ? . .
Cl(3) C(39) 1.330(16) ? . .
N(4) C(6) 1.429(9) ? . .
N(4) C(30) 1.409(7) ? . .
N(5) C(13) 1.432(9) ? . 76702
N(5) C(20) 1.412(6) ? . .
C(6) C(7) 1.401(8) ? . .
C(6) C(19) 1.406(8) ? . .
C(7) C(8) 1.433(9) ? . .
C(7) C(12) 1.425(10) ? . .
C(8) C(9) 1.335(10) ? . .
C(9) C(10) 1.398(13) ? . .
C(10) C(11) 1.352(10) ? . .
C(11) C(12) 1.438(8) ? . .
C(12) C(13) 1.398(9) ? . .
C(13) N(5) 1.432(9) ? . 76702
C(13) C(14) 1.406(8) ? . .
C(14) C(15) 1.430(9) ? . .
C(14) C(19) 1.424(9) ? . .
C(15) C(16) 1.348(9) ? . .
C(16) C(17) 1.426(11) ? . .
C(17) C(18) 1.350(9) ? . .
C(18) C(19) 1.430(8) ? . .
C(20) C(21) 1.387(9) ? . .
C(20) C(25) 1.398(7) ? . .
C(21) C(22) 1.386(6) ? . .
C(22) C(23) 1.385(7) ? . .
C(23) C(24) 1.383(10) ? . .
C(23) C(26) 1.513(6) ? . .
C(24) C(25) 1.382(7) ? . .
C(26) C(27) 1.521(7) ? . .
C(27) C(28) 1.378(6) ? . .
C(27) C(32) 1.373(10) ? . .
C(28) C(29) 1.390(8) ? . .
C(29) C(30) 1.391(10) ? . .
C(30) C(31) 1.398(7) ? . .
C(31) C(32) 1.375(8) ? . .
C(33) Cl(1) 1.611(11) ? . .
C(33) C(34) 1.42(2) ? . .
C(33) C(38) 1.415(13) ? . .
C(34) C(33) 1.42(2) ? . .
C(34) C(35) 1.49(2) ? . .
C(35) C(36) 1.311(18) ? . .
C(36) C(37) 1.32(2) ? . .
C(37) C(38) 1.32(2) ? . .
C(38) C(33) 1.415(13) ? . .
C(39) C(40) 1.36(3) ? . .
C(39) C(41) 1.448(16) ? . 55602
C(40) C(41) 1.31(2) ? . .
C(41) C(39) 1.448(16) ? . 55602
N(4) H(4) 0.9507 ? . .
N(5) H(5) 0.9698 ? . .
C(8) H(8) 0.9500 ? . .
C(9) H(9) 0.9500 ? . .
C(10) H(10) 0.9499 ? . .
C(11) H(11) 0.9500 ? . .
C(15) H(15) 0.9500 ? . .
C(16) H(16) 0.9499 ? . .
C(17) H(17) 0.9500 ? . .
C(18) H(18) 0.9500 ? . .
C(21) H(21) 0.9500 ? . .
C(22) H(22) 0.9499 ? . .
C(24) H(24) 0.9500 ? . .
C(25) H(25) 0.9501 ? . .
C(26) H(26B) 0.9500 ? . .
C(26) H(26A) 0.9500 ? . .
C(28) H(28) 0.9501 ? . .
C(29) H(29) 0.9500 ? . .
C(31) H(31) 0.9502 ? . .
C(32) H(32) 0.9500 ? . .
C(35) H(35) 0.9500 ? . .
C(36) H(36) 0.9501 ? . .
C(37) H(37) 0.9499 ? . .
C(38) H(38) 0.9500 ? . .
C(40) H(40) 0.9500 ? . .
C(41) H(41) 0.9499 ? . .
H(41) C(41) 0.9499 ? . .
